data_4003635
loop_
_publ_author_name
'Wu, Chao'
'Jiang, Xingxing'
'Lin, Lin'
'Lin, Zheshuai'
'Huang, Zhipeng'
'Humphrey, Mark G.'
'Zhang, Chi'

_publ_section_title
;
 AGa3F6(SeO3)2 (A = Rb, Cs): A New Type of Phase-Matchable Hexagonal
 Tungsten Oxide Material with Strong Second-Harmonic Generation Responses
;
_journal_name_full 'Chemistry of Materials'
_journal_paper_doi 10.1021/acs.chemmater.0c01971
_journal_year 2020
_chemical_formula_sum 'F6 Ga3 O6 Rb Se2'
_chemical_formula_weight 662.55
_space_group_IT_number 186
_space_group_name_Hall 'P 6c -2c'
_space_group_name_H-M_alt 'P 63 m c'
_symmetry_cell_setting hexagonal
_symmetry_space_group_name_H-M 'P 63 m c'
_atom_sites_solution_hydrogens none
_atom_sites_solution_primary direct
_atom_sites_solution_secondary difmap
_audit_creation_method SHELXL-97
_cell_angle_alpha 90.00
_cell_angle_beta 90.00
_cell_angle_gamma 120.00
_cell_formula_units_Z 2
_cell_length_a 7.1711(10)
_cell_length_b 7.1711(10)
_cell_length_c 11.7115(17)
_cell_measurement_reflns_used 4082
_cell_measurement_temperature 293(2)
_cell_measurement_theta_max 27.1343
_cell_measurement_theta_min 3.2805
_cell_volume 521.57(13)
_computing_cell_refinement 'Bruker SAINT'
_computing_data_collection 'Bruker APEX2'
_computing_data_reduction 'Bruker SAINT'
_computing_molecular_graphics 'Bruker SHELXTL'
_computing_publication_material 'Bruker SHELXTL'
_computing_structure_refinement 'SHELXL-97 (Sheldrick, 1997)'
_computing_structure_solution 'SHELXS-97 (Sheldrick, 1990)'
_diffrn_ambient_temperature 293(2)
_diffrn_detector_area_resol_mean 10.4167
_diffrn_measured_fraction_theta_full 0.992
_diffrn_measured_fraction_theta_max 0.992
_diffrn_measurement_device_type bruker-CCD
_diffrn_measurement_method 'w scans'
_diffrn_radiation_monochromator graphite
_diffrn_radiation_source 'fine-focus sealed tube'
_diffrn_radiation_type MoK\a
_diffrn_radiation_wavelength 0.71073
_diffrn_reflns_av_R_equivalents 0.0390
_diffrn_reflns_av_sigmaI/netI 0.0212
_diffrn_reflns_limit_h_max 9
_diffrn_reflns_limit_h_min -8
_diffrn_reflns_limit_k_max 9
_diffrn_reflns_limit_k_min -9
_diffrn_reflns_limit_l_max 14
_diffrn_reflns_limit_l_min -14
_diffrn_reflns_number 5926
_diffrn_reflns_theta_full 27.27
_diffrn_reflns_theta_max 27.27
_diffrn_reflns_theta_min 3.28
_exptl_absorpt_coefficient_mu 19.412
_exptl_absorpt_correction_T_max 0.0462
_exptl_absorpt_correction_T_min 0.0151
_exptl_absorpt_correction_type multi-scan
_exptl_absorpt_process_details 'SADABS V2014/5 (Bruker AXS Inc.)'
_exptl_crystal_colour colourless
_exptl_crystal_density_diffrn 4.219
_exptl_crystal_density_method 'not measured'
_exptl_crystal_description plate-like
_exptl_crystal_F_000 600
_exptl_crystal_size_max 0.15
_exptl_crystal_size_mid 0.12
_exptl_crystal_size_min 0.06
_refine_diff_density_max 3.169
_refine_diff_density_min -1.515
_refine_diff_density_rms 0.261
_refine_ls_abs_structure_details 'Flack H D (1983), Acta Cryst. A39, 876-881'
_refine_ls_abs_structure_Flack 0.00
_refine_ls_extinction_method none
_refine_ls_goodness_of_fit_ref 1.096
_refine_ls_hydrogen_treatment none
_refine_ls_matrix_type full
_refine_ls_number_parameters 40
_refine_ls_number_reflns 482
_refine_ls_number_restraints 7
_refine_ls_restrained_S_all 1.089
_refine_ls_R_factor_all 0.0374
_refine_ls_R_factor_gt 0.0364
_refine_ls_shift/su_max 0.000
_refine_ls_shift/su_mean 0.000
_refine_ls_structure_factor_coef Fsqd
_refine_ls_weighting_details 'calc w=1/[\s^2^(Fo^2^)+(0.0518P)^2^+7.1019P] where P=(Fo^2^+2Fc^2^)/3'
_refine_ls_weighting_scheme calc
_refine_ls_wR_factor_gt 0.0951
_refine_ls_wR_factor_ref 0.0959
_reflns_number_gt 468
_reflns_number_total 482
_reflns_threshold_expression >2sigma(I)
_cod_data_source_file cm0c01971_si_002.cif
_cod_data_source_block 1
_cod_original_sg_symbol_H-M P63mc
_cod_database_code 4003635

loop_
_symmetry_equiv_pos_as_xyz
'x, y, z'
'x-y, x, z+1/2'
'-y, x-y, z'
'-x, -y, z+1/2'
'-x+y, -x, z'
'y, -x+y, z+1/2'
'y, x, z+1/2'
'-x+y, y, z'
'-x, -x+y, z+1/2'
'-y, -x, z'
'x-y, -y, z+1/2'
'x, x-y, z'

loop_
_atom_site_label
_atom_site_type_symbol
_atom_site_fract_x
_atom_site_fract_y
_atom_site_fract_z
_atom_site_U_iso_or_equiv
_atom_site_adp_type
_atom_site_occupancy
_atom_site_symmetry_multiplicity
_atom_site_calc_flag
_atom_site_refinement_flags
_atom_site_disorder_assembly
_atom_site_disorder_group
Se1 Se -0.3333 -0.6667 -0.09645(15) 0.0203(5) Uani 1 6 d S . .
Se2 Se 0.0000 0.0000 0.33668(15) 0.0120(4) Uani 1 6 d S . .
Ga1 Ga -0.16658(14) -0.3332(3) 0.12083(14) 0.0124(3) Uani 1 2 d S . .
F1 F -0.0802(13) -0.5401(7) 0.1596(7) 0.0198(15) Uani 1 2 d S . .
F2 F -0.2553(11) -0.1276(5) 0.0835(6) 0.0156(13) Uani 1 2 d S . .
O1 O -0.2059(8) -0.4118(16) -0.0359(8) 0.0182(15) Uani 1 2 d SU . .
O2 O -0.1221(7) -0.2442(15) 0.2737(8) 0.0183(19) Uani 1 2 d S . .
Rb1 Rb -0.3333 -0.6667 0.4258(3) 0.0441(7) Uani 1 6 d S . .

loop_
_atom_site_aniso_label
_atom_site_aniso_U_11
_atom_site_aniso_U_22
_atom_site_aniso_U_33
_atom_site_aniso_U_23
_atom_site_aniso_U_13
_atom_site_aniso_U_12
Se1 0.0231(7) 0.0231(7) 0.0147(10) 0.000 0.000 0.0116(4)
Se2 0.0135(5) 0.0135(5) 0.0091(7) 0.000 0.000 0.0067(3)
Ga1 0.0126(4) 0.0106(5) 0.0135(5) 0.0003(3) 0.00016(17) 0.0053(3)
F1 0.030(4) 0.014(2) 0.021(3) 0.0014(18) 0.003(4) 0.015(2)
F2 0.010(3) 0.013(2) 0.023(3) -0.0044(15) -0.009(3) 0.0051(16)
O1 0.0184(17) 0.0183(16) 0.0178(18) -0.0008(9) -0.0004(4) 0.0092(8)
O2 0.024(3) 0.009(4) 0.017(4) 0.004(3) 0.0019(16) 0.005(2)
Rb1 0.0410(10) 0.0410(10) 0.0501(18) 0.000 0.000 0.0205(5)

loop_
_atom_type_symbol
_atom_type_description
_atom_type_scat_dispersion_real
_atom_type_scat_dispersion_imag
_atom_type_scat_source
F F 0.0171 0.0103 'International Tables Vol C Tables 4.2.6.8 and 6.1.1.4'
Ga Ga 0.2307 1.6083 'International Tables Vol C Tables 4.2.6.8 and 6.1.1.4'
O O 0.0106 0.0060 'International Tables Vol C Tables 4.2.6.8 and 6.1.1.4'
Rb Rb -0.9393 2.9676 'International Tables Vol C Tables 4.2.6.8 and 6.1.1.4'
Se Se -0.0929 2.2259 'International Tables Vol C Tables 4.2.6.8 and 6.1.1.4'

loop_
_geom_angle_atom_site_label_1
_geom_angle_atom_site_label_2
_geom_angle_atom_site_label_3
_geom_angle
_geom_angle_site_symmetry_1
_geom_angle_site_symmetry_3
_geom_angle_publ_flag
O1 Se1 O1 104.4(4) 5_545 . ?
O1 Se1 O1 104.4(4) 5_545 3_445 ?
O1 Se1 O1 104.4(4) . 3_445 ?
O2 Se2 O2 102.3(4) . 3 ?
O2 Se2 O2 102.3(4) . 5 ?
O2 Se2 O2 102.3(4) 3 5 ?
O2 Ga1 O1 177.8(5) . . ?
O2 Ga1 F2 91.2(3) . 3 ?
O1 Ga1 F2 87.2(3) . 3 ?
O2 Ga1 F2 91.2(3) . . ?
O1 Ga1 F2 87.2(3) . . ?
F2 Ga1 F2 91.0(4) 3 . ?
O2 Ga1 F1 88.4(3) . 3_445 ?
O1 Ga1 F1 93.2(3) . 3_445 ?
F2 Ga1 F1 179.3(4) 3 3_445 ?
F2 Ga1 F1 89.5(3) . 3_445 ?
O2 Ga1 F1 88.4(3) . . ?
O1 Ga1 F1 93.2(3) . . ?
F2 Ga1 F1 89.5(3) 3 . ?
F2 Ga1 F1 179.3(4) . . ?
F1 Ga1 F1 89.9(5) 3_445 . ?
Ga1 F1 Ga1 137.2(5) 5_545 . ?
Ga1 F2 Ga1 137.1(4) 5 . ?
Se1 O1 Ga1 129.0(5) . . ?
Se2 O2 Ga1 133.1(5) . . ?

loop_
_geom_bond_atom_site_label_1
_geom_bond_atom_site_label_2
_geom_bond_distance
_geom_bond_site_symmetry_2
_geom_bond_publ_flag
Se1 O1 1.734(10) 5_545 ?
Se1 O1 1.734(10) . ?
Se1 O1 1.734(10) 3_445 ?
Se2 O2 1.687(10) . ?
Se2 O2 1.687(10) 3 ?
Se2 O2 1.687(9) 5 ?
Ga1 O2 1.873(10) . ?
Ga1 O1 1.900(9) . ?
Ga1 F2 1.925(3) 3 ?
Ga1 F2 1.925(3) . ?
Ga1 F1 1.927(3) 3_445 ?
Ga1 F1 1.927(3) . ?
F1 Ga1 1.927(3) 5_545 ?
F2 Ga1 1.925(3) 5 ?

loop_
_geom_torsion_atom_site_label_1
_geom_torsion_atom_site_label_2
_geom_torsion_atom_site_label_3
_geom_torsion_atom_site_label_4
_geom_torsion
_geom_torsion_site_symmetry_1
_geom_torsion_site_symmetry_2
_geom_torsion_site_symmetry_3
_geom_torsion_site_symmetry_4
_geom_torsion_publ_flag
O2 Ga1 F1 Ga1 140.6(7) . . . 5_545 ?
O1 Ga1 F1 Ga1 -41.0(6) . . . 5_545 ?
F2 Ga1 F1 Ga1 -128.1(6) 3 . . 5_545 ?
F2 Ga1 F1 Ga1 89(32) . . . 5_545 ?
F1 Ga1 F1 Ga1 52.3(8) 3_445 . . 5_545 ?
O2 Ga1 F2 Ga1 41.1(6) . . . 5 ?
O1 Ga1 F2 Ga1 -137.3(6) . . . 5 ?
F2 Ga1 F2 Ga1 -50.2(8) 3 . . 5 ?
F1 Ga1 F2 Ga1 129.4(6) 3_445 . . 5 ?
F1 Ga1 F2 Ga1 93(31) . . . 5 ?
O1 Se1 O1 Ga1 -54.7(3) 5_545 . . . ?
O1 Se1 O1 Ga1 54.7(3) 3_445 . . . ?
O2 Ga1 O1 Se1 180(100) . . . . ?
F2 Ga1 O1 Se1 134.4(2) 3 . . . ?
F2 Ga1 O1 Se1 -134.4(2) . . . . ?
F1 Ga1 O1 Se1 -45.1(2) 3_445 . . . ?
F1 Ga1 O1 Se1 45.1(2) . . . . ?
O2 Se2 O2 Ga1 -52.8(3) 3 . . . ?
O2 Se2 O2 Ga1 52.8(3) 5 . . . ?
O1 Ga1 O2 Se2 0.00(15) . . . . ?
F2 Ga1 O2 Se2 45.5(2) 3 . . . ?
F2 Ga1 O2 Se2 -45.5(2) . . . . ?
F1 Ga1 O2 Se2 -135.0(2) 3_445 . . . ?
F1 Ga1 O2 Se2 135.0(2) . . . . ?
